data_1557726
loop_
_publ_author_name
'Huffman, Samantha E.'
'Yawson, Gideon K.'
'Fisher, Samuel S.'
'Bothwell, Paige J.'
'Platt, David C.'
'Jones, Marjorie A.'
'Hamaker, Christopher G.'
'Webb, Michael I.'

_publ_section_title
;
 Ruthenium(iii) complexes containing thiazole-based ligands that modulate
 amyloid-\b aggregation.
;
_journal_issue 4
_journal_name_full 'Metallomics : integrated biometal science'
_journal_page_first 491
_journal_page_last 503
_journal_paper_doi 10.1039/d0mt00054j
_journal_volume 12
_journal_year 2020
_chemical_formula_moiety 'C6 H11 Cl4 N O Ru S2, C4 H6 N S'
_chemical_formula_sum 'C10 H17 Cl4 N2 O Ru S3'
_chemical_formula_weight 520.30
_chemical_name_common 'Webb/GKY-41  [HMeThia][RuCl4(dmso)(MeThia)]'
_space_group_crystal_system triclinic
_space_group_IT_number 1
_space_group_name_Hall 'P 1'
_space_group_name_H-M_alt 'P 1'
_atom_sites_solution_hydrogens mixed
_atom_sites_solution_primary direct
_audit_update_record
;
2020-02-27 deposited with the CCDC.	2020-03-27 downloaded from the CCDC.
;
_cell_angle_alpha 85.2736(16)
_cell_angle_beta 71.5044(15)
_cell_angle_gamma 61.7748(14)
_cell_formula_units_Z 1
_cell_length_a 8.0381(3)
_cell_length_b 8.1691(3)
_cell_length_c 8.3951(3)
_cell_measurement_reflns_used 9891
_cell_measurement_temperature 100(2)
_cell_measurement_theta_max 28.8212
_cell_measurement_theta_min 2.5667
_cell_volume 459.11(3)
_computing_cell_refinement 'SAINT V8.38A (Bruker AXS Inc., 2017)'
_computing_data_collection 'Bruker Instrument Service v2019.1.0.1'
_computing_data_reduction 'SAINT V8.38A (Bruker AXS Inc., 2017)'
_computing_molecular_graphics 'shelXle (C.B. Huebschle, rev 924)'
_computing_structure_refinement 'SHELXL-2017/1 (Sheldrick, 2017)'
_computing_structure_solution 'XM, VERSION 2013/2'
_diffrn_ambient_temperature 100(2)
_diffrn_detector_area_resol_mean 8.3333
_diffrn_measured_fraction_theta_full 0.997
_diffrn_measured_fraction_theta_max 0.997
_diffrn_measurement_device_type 'Bruker APEX-II CCD'
_diffrn_measurement_method '\f and \w scans'
_diffrn_radiation_monochromator graphite
_diffrn_radiation_type 'Mo K\a'
_diffrn_radiation_wavelength 0.71073
_diffrn_reflns_av_R_equivalents 0.0168
_diffrn_reflns_av_unetI/netI 0.0168
_diffrn_reflns_limit_h_max 10
_diffrn_reflns_limit_h_min -10
_diffrn_reflns_limit_k_max 11
_diffrn_reflns_limit_k_min -11
_diffrn_reflns_limit_l_max 11
_diffrn_reflns_limit_l_min -11
_diffrn_reflns_number 15598
_diffrn_reflns_theta_full 28.83
_diffrn_reflns_theta_max 28.83
_diffrn_reflns_theta_min 2.57
_exptl_absorpt_coefficient_mu 1.774
_exptl_absorpt_correction_T_max 0.68
_exptl_absorpt_correction_T_min 0.59
_exptl_absorpt_correction_type multi-scan
_exptl_absorpt_process_details
;
SADABS-2016/2 - Bruker AXS area detector scaling and absorption correction
;
_exptl_crystal_colour orange
_exptl_crystal_density_diffrn 1.882
_exptl_crystal_density_method 'not measured'
_exptl_crystal_description 'cut block'
_exptl_crystal_F_000 259
_exptl_crystal_size_max 0.483
_exptl_crystal_size_mid 0.323
_exptl_crystal_size_min 0.236
_refine_diff_density_max 0.966
_refine_diff_density_min -0.882
_refine_ls_abs_structure_details
;

Flack x determined using 2277 quotients [(I+)-(I-)]/[(I+)+(I-)]
(Parsons, Flack and Wagner, Acta Cryst. B69 (2013) 249-259).
;
_refine_ls_abs_structure_Flack -0.037(11)
_refine_ls_extinction_method none
_refine_ls_goodness_of_fit_ref 1.059
_refine_ls_hydrogen_treatment mixed
_refine_ls_matrix_type full
_refine_ls_number_parameters 194
_refine_ls_number_reflns 4720
_refine_ls_number_restraints 3
_refine_ls_restrained_S_all 1.059
_refine_ls_R_factor_all 0.0179
_refine_ls_R_factor_gt 0.0179
_refine_ls_shift/su_max 0.001
_refine_ls_shift/su_mean 0.000
_refine_ls_structure_factor_coef Fsqd
_refine_ls_weighting_details 'w=1/[\s^2^(Fo^2^)+(0.0349P)^2^+0.1098P] where P=(Fo^2^+2Fc^2^)/3'
_refine_ls_weighting_scheme calc
_refine_ls_wR_factor_gt 0.0494
_refine_ls_wR_factor_ref 0.0495
_reflns_number_gt 4696
_reflns_number_total 4720
_reflns_threshold_expression 'I > 2\s(I)'
_cod_data_source_file d0mt00054j2.cif
_cod_data_source_block cgh0303
_cod_depositor_comments
;
The following automatic conversions were performed:

data item '_exptl_absorpt_correction_type' value 'Multi-Scan' was
changed to 'multi-scan' in accordance with the
/home/data/users/saulius/crontab/automatic-downloads/rss-feeds/RSC/lib/dictionaries/cif_core.dic
dictionary named 'cif_core.dic' version 2.4.2 last updated on
2011-04-26.

Automatic conversion script
Id: cif_fix_values 7556 2019-12-06 15:28:31Z antanas 

 Adding full bibliography for 1557725--1557727.cif.
;
_cod_database_code 1557726

loop_
_space_group_symop_operation_xyz
'x, y, z'

loop_
_atom_site_type_symbol
_atom_site_label
_atom_site_fract_x
_atom_site_fract_y
_atom_site_fract_z
_atom_site_U_iso_or_equiv
_atom_site_adp_type
_atom_site_calc_flag
_atom_site_refinement_flags_adp
_atom_site_refinement_flags_occupancy
_atom_site_refinement_flags_posn
_atom_site_occupancy
_atom_site_disorder_assembly
_atom_site_disorder_group
Ru Ru1 0.09672(2) 0.65587(2) 0.32469(2) 0.00825(6) Uani d . . . 1 . .
Cl Cl4 -0.15028(12) 0.74961(11) 0.59102(10) 0.01517(15) Uani d . . . 1 . .
Cl Cl1 0.11801(11) 0.93381(10) 0.31970(10) 0.01274(14) Uani d . . . 1 . .
Cl Cl3 0.08751(12) 0.37222(11) 0.32921(10) 0.01533(15) Uani d . . . 1 . .
Cl Cl2 0.34580(12) 0.56223(12) 0.05789(10) 0.01770(16) Uani d . . . 1 . .
S S1 -0.14248(12) 0.78050(11) 0.19500(10) 0.01122(15) Uani d . . . 1 . .
N N1 0.3279(4) 0.5289(4) 0.4380(3) 0.0111(5) Uani d . . . 1 . .
O O1 -0.1845(3) 0.9634(3) 0.1262(3) 0.0169(4) Uani d . . . 1 . .
C C2 -0.3741(5) 0.7982(6) 0.3239(5) 0.0254(7) Uani d . . . 1 . .
H H2A -0.352815 0.681485 0.371104 0.038 Uiso calc U . R 1 . .
H H2B -0.434096 0.894432 0.413183 0.038 Uiso calc U . R 1 . .
H H2C -0.460647 0.828205 0.257146 0.038 Uiso calc U . R 1 . .
C C1 -0.0884(6) 0.6244(5) 0.0279(5) 0.0220(7) Uani d . . . 1 . .
H H1A -0.060263 0.503591 0.06807 0.033 Uiso calc U . R 1 . .
H H1B -0.201075 0.670225 -0.01181 0.033 Uiso calc U . R 1 . .
H H1C 0.025145 0.615314 -0.062606 0.033 Uiso calc U . R 1 . .
C C3 0.3493(4) 0.5865(4) 0.5694(4) 0.0122(5) Uani d . . . 1 . .
S S2 0.55916(11) 0.42681(11) 0.61569(10) 0.01690(15) Uani d . . . 1 . .
S S3 0.21985(12) 0.23680(11) 0.71337(10) 0.01690(15) Uani d . . . 1 . .
C C4 0.2223(5) 0.7718(4) 0.6696(4) 0.0163(6) Uani d . . . 1 . .
H H4A 0.273553 0.774019 0.757807 0.024 Uiso calc U . R 1 . .
H H4B 0.223659 0.868659 0.597071 0.024 Uiso calc U . R 1 . .
H H4C 0.088193 0.791474 0.718108 0.024 Uiso calc U . R 1 . .
C C5 0.6236(5) 0.2774(4) 0.4493(4) 0.0172(6) Uani d . . . 1 . .
H H5 0.737065 0.162052 0.418192 0.021 Uiso calc U . R 1 . .
C C6 0.4844(4) 0.3529(4) 0.3703(4) 0.0142(5) Uani d . . . 1 . .
H H6 0.492357 0.291812 0.277325 0.017 Uiso calc U . R 1 . .
N N2 0.0597(4) 0.1288(4) 0.9744(3) 0.0156(5) Uani d . . . 1 . .
C C7 0.2322(4) 0.1240(4) 0.8917(4) 0.0141(5) Uani d . . . 1 . .
C C9 -0.0887(5) 0.2222(5) 0.9007(4) 0.0186(6) Uani d . . . 1 . .
H H9 -0.216497 0.235376 0.945205 0.022 Uiso calc U . R 1 . .
C C10 -0.0248(5) 0.2918(5) 0.7556(4) 0.0186(6) Uani d . . . 1 . .
H H10 -0.102766 0.360012 0.688347 0.022 Uiso calc U . R 1 . .
C C8 0.4098(5) 0.0339(5) 0.9480(4) 0.0234(7) Uani d . . . 1 . .
H H8A 0.516741 0.048333 0.867792 0.035 Uiso calc U . R 1 . .
H H8B 0.379262 0.091217 1.055999 0.035 Uiso calc U . R 1 . .
H H8C 0.448797 -0.096274 0.956753 0.035 Uiso calc U . R 1 . .
H H2 0.031(7) 0.079(7) 1.068(6) 0.030(12) Uiso d . . . 1 . .

loop_
_atom_site_aniso_label
_atom_site_aniso_U_11
_atom_site_aniso_U_22
_atom_site_aniso_U_33
_atom_site_aniso_U_12
_atom_site_aniso_U_13
_atom_site_aniso_U_23
Ru1 0.00968(9) 0.00712(9) 0.00680(9) -0.00352(7) -0.00231(6) 0.00224(6)
Cl4 0.0138(3) 0.0184(4) 0.0100(3) -0.0069(3) -0.0005(3) 0.0008(3)
Cl1 0.0132(3) 0.0101(3) 0.0169(4) -0.0063(3) -0.0070(3) 0.0053(3)
Cl3 0.0230(4) 0.0107(3) 0.0158(3) -0.0097(3) -0.0083(3) 0.0039(3)
Cl2 0.0160(4) 0.0193(4) 0.0087(3) -0.0035(3) -0.0007(3) 0.0027(3)
S1 0.0132(3) 0.0117(4) 0.0108(3) -0.0070(3) -0.0056(3) 0.0055(3)
N1 0.0105(11) 0.0105(13) 0.0104(13) -0.0042(10) -0.0019(10) 0.0002(10)
O1 0.0195(11) 0.0138(10) 0.0215(11) -0.0095(8) -0.0110(9) 0.0093(8)
C2 0.0178(15) 0.044(2) 0.0231(16) -0.0202(15) -0.0120(13) 0.0176(15)
C1 0.0329(18) 0.0180(16) 0.0214(16) -0.0108(15) -0.0185(15) 0.0021(13)
C3 0.0128(13) 0.0134(13) 0.0117(12) -0.0080(11) -0.0044(10) 0.0068(10)
S2 0.0143(3) 0.0196(4) 0.0186(4) -0.0073(3) -0.0095(3) 0.0053(3)
S3 0.0204(4) 0.0201(4) 0.0126(3) -0.0129(3) -0.0043(3) 0.0063(3)
C4 0.0207(15) 0.0142(14) 0.0145(13) -0.0077(12) -0.0071(12) 0.0005(11)
C5 0.0114(13) 0.0146(13) 0.0187(14) -0.0019(11) -0.0032(11) 0.0022(11)
C6 0.0135(13) 0.0123(13) 0.0119(13) -0.0043(11) -0.0014(10) 0.0026(10)
N2 0.0182(13) 0.0152(12) 0.0132(11) -0.0089(10) -0.0039(10) 0.0049(10)
C7 0.0160(14) 0.0127(12) 0.0108(12) -0.0055(11) -0.0033(11) 0.0025(10)
C9 0.0186(14) 0.0188(14) 0.0221(15) -0.0116(12) -0.0081(12) 0.0072(12)
C10 0.0214(15) 0.0227(16) 0.0192(15) -0.0141(13) -0.0117(12) 0.0097(12)
C8 0.0165(15) 0.0291(18) 0.0193(16) -0.0065(13) -0.0065(12) 0.0044(14)

loop_
_atom_type_symbol
_atom_type_description
_atom_type_scat_dispersion_real
_atom_type_scat_dispersion_imag
_atom_type_scat_source
C C 0.0033 0.0016 'International Tables Vol C Tables 4.2.6.8 and 6.1.1.4'
H H 0.0000 0.0000 'International Tables Vol C Tables 4.2.6.8 and 6.1.1.4'
Cl Cl 0.1484 0.1585 'International Tables Vol C Tables 4.2.6.8 and 6.1.1.4'
N N 0.0061 0.0033 'International Tables Vol C Tables 4.2.6.8 and 6.1.1.4'
O O 0.0106 0.0060 'International Tables Vol C Tables 4.2.6.8 and 6.1.1.4'
Ru Ru -1.2594 0.8363 'International Tables Vol C Tables 4.2.6.8 and 6.1.1.4'
S S 0.1246 0.1234 'International Tables Vol C Tables 4.2.6.8 and 6.1.1.4'

loop_
_geom_angle_atom_site_label_1
_geom_angle_atom_site_label_2
_geom_angle_atom_site_label_3
_geom_angle_site_symmetry_1
_geom_angle_site_symmetry_3
_geom_angle
_geom_angle_publ_flag
N1 Ru1 S1 . . 177.47(8) ?
N1 Ru1 Cl3 . . 88.66(8) ?
S1 Ru1 Cl3 . . 89.71(3) ?
N1 Ru1 Cl1 . . 89.51(8) ?
S1 Ru1 Cl1 . . 92.08(3) ?
Cl3 Ru1 Cl1 . . 177.94(3) ?
N1 Ru1 Cl4 . . 91.39(8) ?
S1 Ru1 Cl4 . . 90.52(3) ?
Cl3 Ru1 Cl4 . . 88.91(3) ?
Cl1 Ru1 Cl4 . . 92.08(3) ?
N1 Ru1 Cl2 . . 88.37(7) ?
S1 Ru1 Cl2 . . 89.73(3) ?
Cl3 Ru1 Cl2 . . 91.30(3) ?
Cl1 Ru1 Cl2 . . 87.70(3) ?
Cl4 Ru1 Cl2 . . 179.67(4) ?
O1 S1 C2 . . 107.01(16) ?
O1 S1 C1 . . 107.07(15) ?
C2 S1 C1 . . 99.32(19) ?
O1 S1 Ru1 . . 117.62(9) ?
C2 S1 Ru1 . . 112.97(11) ?
C1 S1 Ru1 . . 111.13(12) ?
C3 N1 C6 . . 111.2(3) ?
C3 N1 Ru1 . . 131.0(2) ?
C6 N1 Ru1 . . 117.8(2) ?
S1 C2 H2A . . 109.5 ?
S1 C2 H2B . . 109.5 ?
H2A C2 H2B . . 109.5 ?
S1 C2 H2C . . 109.5 ?
H2A C2 H2C . . 109.5 ?
H2B C2 H2C . . 109.5 ?
S1 C1 H1A . . 109.5 ?
S1 C1 H1B . . 109.5 ?
H1A C1 H1B . . 109.5 ?
S1 C1 H1C . . 109.5 ?
H1A C1 H1C . . 109.5 ?
H1B C1 H1C . . 109.5 ?
N1 C3 C4 . . 127.9(3) ?
N1 C3 S2 . . 112.9(2) ?
C4 C3 S2 . . 119.1(2) ?
C5 S2 C3 . . 91.12(15) ?
C7 S3 C10 . . 91.85(15) ?
C3 C4 H4A . . 109.5 ?
C3 C4 H4B . . 109.5 ?
H4A C4 H4B . . 109.5 ?
C3 C4 H4C . . 109.5 ?
H4A C4 H4C . . 109.5 ?
H4B C4 H4C . . 109.5 ?
C6 C5 S2 . . 109.6(2) ?
C6 C5 H5 . . 125.2 ?
S2 C5 H5 . . 125.2 ?
C5 C6 N1 . . 115.3(3) ?
C5 C6 H6 . . 122.4 ?
N1 C6 H6 . . 122.4 ?
C7 N2 C9 . . 115.3(3) ?
C7 N2 H2 . . 127.(3) ?
C9 N2 H2 . . 118.(3) ?
N2 C7 C8 . . 124.5(3) ?
N2 C7 S3 . . 110.6(2) ?
C8 C7 S3 . . 125.0(2) ?
C10 C9 N2 . . 111.7(3) ?
C10 C9 H9 . . 124.2 ?
N2 C9 H9 . . 124.2 ?
C9 C10 S3 . . 110.6(2) ?
C9 C10 H10 . . 124.7 ?
S3 C10 H10 . . 124.7 ?
C7 C8 H8A . . 109.5 ?
C7 C8 H8B . . 109.5 ?
H8A C8 H8B . . 109.5 ?
C7 C8 H8C . . 109.5 ?
H8A C8 H8C . . 109.5 ?
H8B C8 H8C . . 109.5 ?

loop_
_geom_bond_atom_site_label_1
_geom_bond_atom_site_label_2
_geom_bond_site_symmetry_2
_geom_bond_distance
_geom_bond_publ_flag
Ru1 N1 . 2.137(3) ?
Ru1 S1 . 2.2831(8) ?
Ru1 Cl3 . 2.3499(8) ?
Ru1 Cl1 . 2.3523(8) ?
Ru1 Cl4 . 2.3569(8) ?
Ru1 Cl2 . 2.3662(8) ?
S1 O1 . 1.478(2) ?
S1 C2 . 1.775(3) ?
S1 C1 . 1.779(4) ?
N1 C3 . 1.323(4) ?
N1 C6 . 1.394(4) ?
C2 H2A . 0.96 ?
C2 H2B . 0.96 ?
C2 H2C . 0.96 ?
C1 H1A . 0.96 ?
C1 H1B . 0.96 ?
C1 H1C . 0.96 ?
C3 C4 . 1.498(4) ?
C3 S2 . 1.717(3) ?
S2 C5 . 1.712(3) ?
S3 C7 . 1.697(3) ?
S3 C10 . 1.715(3) ?
C4 H4A . 0.96 ?
C4 H4B . 0.96 ?
C4 H4C . 0.96 ?
C5 C6 . 1.350(4) ?
C5 H5 . 0.93 ?
C6 H6 . 0.93 ?
N2 C7 . 1.322(4) ?
N2 C9 . 1.385(4) ?
N2 H2 . 0.87(5) ?
C7 C8 . 1.476(4) ?
C9 C10 . 1.355(5) ?
C9 H9 . 0.93 ?
C10 H10 . 0.93 ?
C8 H8A . 0.96 ?
C8 H8B . 0.96 ?
C8 H8C . 0.96 ?

loop_
_geom_hbond_atom_site_label_D
_geom_hbond_atom_site_label_H
_geom_hbond_atom_site_label_A
_geom_hbond_site_symmetry_A
_geom_hbond_distance_DH
_geom_hbond_distance_HA
_geom_hbond_distance_DA
_geom_hbond_angle_DHA
_geom_hbond_publ_flag
C1 H1A Cl3 . 0.96 2.73 3.361(3) 124.3 ?
C4 H4B Cl1 . 0.96 2.66 3.310(3) 125.8 ?
C4 H4C Cl4 . 0.96 2.63 3.350(3) 132.3 ?
C5 H5 Cl1 1_645 0.93 2.6 3.474(3) 155.7 ?
C10 H10 S2 1_455 0.93 2.77 3.546(3) 142.1 ?
N2 H2 Cl1 1_546 0.87(5) 2.47(5) 3.249(3) 149.(4) ?
N2 H2 O1 1_546 0.87(5) 2.25(5) 2.818(3) 123.(4) ?
